data_4328651
loop_
_publ_author_name
'Guo-Cang Wang'
'Herman H. Y. Sung'
'Ian D. Williams'
'Wa-Hung Leung'

_publ_contact_author_name
;
;
_publ_section_title
;
 Tetravalent Titanium, Zirconium, and Cerium Oxo and Peroxo Complexes
 Containing an Imidodiphosphinate Ligand
;
_journal_name_full 'Inorganic Chemistry'
_journal_page_first 3640
_journal_page_last 3647
_journal_paper_doi 10.1021/ic202564h
_journal_volume 51
_journal_year 2012
_chemical_formula_moiety 'C24 H64 K2 N2 O8 P4, 4(H2 O)'
_chemical_formula_sum 'C24 H72 K2 N2 O12 P4'
_chemical_formula_weight 782.92
_chemical_name_systematic
;
 ? 
;
_space_group_IT_number 2
_space_group_name_Hall '-P 1'
_symmetry_cell_setting triclinic
_symmetry_space_group_name_Hall '-P 1'
_symmetry_space_group_name_H-M 'P -1'
_atom_sites_solution_hydrogens geom
_atom_sites_solution_primary direct
_atom_sites_solution_secondary difmap
_audit_creation_date 2012-02-03
_audit_creation_method
;
  Olex2 1.2-beta
  (compiled Jan 17 2012 15:45:47, GUI svn.r4036)
;
_cell_angle_alpha 75.538(6)
_cell_angle_beta 78.294(5)
_cell_angle_gamma 69.645(6)
_cell_formula_units_Z 1
_cell_length_a 8.6985(5)
_cell_length_b 9.8922(7)
_cell_length_c 13.7471(9)
_cell_measurement_reflns_used 4564
_cell_measurement_temperature 173(2)
_cell_measurement_theta_max 71.3091
_cell_measurement_theta_min 5.3333
_cell_volume 1065.09(13)
_computing_cell_refinement
;
CrysAlisPro, Oxford Diffraction Ltd.,
Version 1.171.33.46 (release 27-08-2009 CrysAlis171 .NET)
(compiled Aug 27 2009,17:19:36)
;
_computing_data_collection
;
CrysAlisPro, Oxford Diffraction Ltd.,
Version 1.171.33.46 (release 27-08-2009 CrysAlis171 .NET)
(compiled Aug 27 2009,17:19:36)
;
_computing_data_reduction
;
CrysAlisPro, Oxford Diffraction Ltd.,
Version 1.171.33.46 (release 27-08-2009 CrysAlis171 .NET)
(compiled Aug 27 2009,17:19:36)
;
_computing_molecular_graphics
;
O. V. Dolomanov, L. J. Bourhis, R. J. Gildea, J. A. K. Howard and H. Puschmann,
OLEX2: a complete structure solution, refinement and analysis program.
J. Appl. Cryst. (2009). 42, 339-341.
;
_computing_publication_material
;
O. V. Dolomanov, L. J. Bourhis, R. J. Gildea, J. A. K. Howard and H. Puschmann,
OLEX2: a complete structure solution, refinement and analysis program.
J. Appl. Cryst. (2009). 42, 339-341.
;
_computing_structure_refinement
;
XL, G.M. Sheldrick, Acta Cryst.
(2008). A64, 112-122
;
_computing_structure_solution 'SHELXS-97 (Sheldrick, 1990)'
_diffrn_ambient_temperature 173.15
_diffrn_detector_area_resol_mean 15.9578
_diffrn_measured_fraction_theta_full 0.970
_diffrn_measured_fraction_theta_max 0.969
_diffrn_measurement_details
;
  1 omega -102.00  -15.00   1.0000    2.0000
omega____ theta____ kappa____ phi______ frames
    -      -40.0535  -38.0000  150.0000 87

  2 omega -112.00  -15.00   1.0000    2.0000
omega____ theta____ kappa____ phi______ frames
    -      -40.0535  -38.0000   60.0000 97

  3 omega  -64.00   11.00   1.0000    2.0000
omega____ theta____ kappa____ phi______ frames
    -      -40.0535   38.0000  -30.0000 75

  4 omega  -65.00   31.00   1.0000    2.0000
omega____ theta____ kappa____ phi______ frames
    -      -40.0535   38.0000   30.0000 96

  5 omega -112.00  -41.00   1.0000    6.0000
omega____ theta____ kappa____ phi______ frames
    -      -64.0000  111.0000   60.0000 71

  6 omega  107.00  138.00   1.0000    6.0000
omega____ theta____ kappa____ phi______ frames
    -      110.0000  -90.0000  147.0000 31

  7 omega   45.00  102.00   1.0000    6.0000
omega____ theta____ kappa____ phi______ frames
    -      110.0000  -90.0000  147.0000 57

  8 omega   81.00  108.00   1.0000    6.0000
omega____ theta____ kappa____ phi______ frames
    -      110.0000  -86.0000  -60.0000 27

  9 omega   37.00   70.00   1.0000    6.0000
omega____ theta____ kappa____ phi______ frames
    -      110.0000  -25.0000 -180.0000 33

 10 omega   37.00   71.00   1.0000    6.0000
omega____ theta____ kappa____ phi______ frames
    -      110.0000  -25.0000   30.0000 34

 11 omega   38.00   72.00   1.0000    6.0000
omega____ theta____ kappa____ phi______ frames
    -      110.0000  -25.0000 -150.0000 34

 12 omega   38.00  141.00   1.0000    6.0000
omega____ theta____ kappa____ phi______ frames
    -      110.0000  -92.0000 -137.0000 103

 13 omega   37.00   68.00   1.0000    6.0000
omega____ theta____ kappa____ phi______ frames
    -      110.0000  -25.0000    0.0000 31

 14 omega   38.00   71.00   1.0000    6.0000
omega____ theta____ kappa____ phi______ frames
    -      110.0000  -25.0000  -60.0000 33

 15 omega   37.00   70.00   1.0000    6.0000
omega____ theta____ kappa____ phi______ frames
    -      110.0000  -25.0000  -30.0000 33

 16 omega   41.00   72.00   1.0000    6.0000
omega____ theta____ kappa____ phi______ frames
    -      110.0000  -25.0000  120.0000 31

 17 omega  120.00  145.00   1.0000    6.0000
omega____ theta____ kappa____ phi______ frames
    -      110.0000  -86.0000  -60.0000 25

 18 omega   37.00   72.00   1.0000    6.0000
omega____ theta____ kappa____ phi______ frames
    -      110.0000  -25.0000   90.0000 35

 19 omega   39.00   68.00   1.0000    6.0000
omega____ theta____ kappa____ phi______ frames
    -      110.0000  -25.0000  150.0000 29

 20 omega   40.00   69.00   1.0000    6.0000
omega____ theta____ kappa____ phi______ frames
    -      110.0000  -50.0000   60.0000 29

 21 omega   41.00   72.00   1.0000    6.0000
omega____ theta____ kappa____ phi______ frames
    -      110.0000  -25.0000 -120.0000 31

 22 omega   38.00   69.00   1.0000    6.0000
omega____ theta____ kappa____ phi______ frames
    -      110.0000  -25.0000   60.0000 31

 23 omega   39.00   69.00   1.0000    6.0000
omega____ theta____ kappa____ phi______ frames
    -      110.0000  -25.0000  -90.0000 30

 24 omega   39.00   68.00   1.0000    6.0000
omega____ theta____ kappa____ phi______ frames
    -      110.0000  -86.0000  -60.0000 29

 25 omega   42.00  129.00   1.0000    6.0000
omega____ theta____ kappa____ phi______ frames
    -      110.0000  -90.0000   19.0000 87
;
_diffrn_measurement_device_type 'Xcalibur, Sapphire3, Gemini ultra'
_diffrn_measurement_method '\w scans'
_diffrn_orient_matrix_UB_11 0.1097874741
_diffrn_orient_matrix_UB_12 0.0441963122
_diffrn_orient_matrix_UB_13 -0.0974522097
_diffrn_orient_matrix_UB_21 0.0459455342
_diffrn_orient_matrix_UB_22 -0.1549607257
_diffrn_orient_matrix_UB_23 -0.0230345557
_diffrn_orient_matrix_UB_31 -0.1487155284
_diffrn_orient_matrix_UB_32 0.0525316013
_diffrn_orient_matrix_UB_33 -0.0600155137
_diffrn_radiation_monochromator mirror
_diffrn_radiation_type 'Cu K\a'
_diffrn_radiation_wavelength 1.5418
_diffrn_reflns_av_R_equivalents 0.0242
_diffrn_reflns_av_unetI/netI 0.0228
_diffrn_reflns_limit_h_max 6
_diffrn_reflns_limit_h_min -10
_diffrn_reflns_limit_k_max 11
_diffrn_reflns_limit_k_min -11
_diffrn_reflns_limit_l_max 12
_diffrn_reflns_limit_l_min -16
_diffrn_reflns_number 5617
_diffrn_reflns_theta_full 66.50
_diffrn_reflns_theta_max 67.50
_diffrn_reflns_theta_min 5.34
_diffrn_source 'Enhance Ultra (Cu) X-ray Source'
_diffrn_source_current 40
_diffrn_source_voltage 50
_exptl_absorpt_coefficient_mu 3.804
_exptl_absorpt_correction_T_max 1.00000
_exptl_absorpt_correction_T_min 0.58893
_exptl_absorpt_correction_type multi-scan
_exptl_absorpt_process_details
;
CrysAlisPro, Oxford Diffraction Ltd.,
Version 1.171.33.46 (release 27-08-2009 CrysAlis171 .NET)
(compiled Aug 27 2009,17:19:36)
empirical absorption correction using spherical harmonics,
 implemented in SCALE3 ABSPACK scaling algorithm.
;
_exptl_crystal_colour colorless
_exptl_crystal_density_diffrn 1.221
_exptl_crystal_description block
_exptl_crystal_F_000 424
_exptl_crystal_size_max 0.40
_exptl_crystal_size_mid 0.20
_exptl_crystal_size_min 0.12
_refine_diff_density_max 1.418
_refine_diff_density_min -0.588
_refine_diff_density_rms 0.092
_refine_ls_extinction_method none
_refine_ls_goodness_of_fit_ref 1.041
_refine_ls_hydrogen_treatment constr
_refine_ls_matrix_type full
_refine_ls_number_parameters 205
_refine_ls_number_reflns 3726
_refine_ls_number_restraints 0
_refine_ls_restrained_S_all 1.041
_refine_ls_R_factor_all 0.0552
_refine_ls_R_factor_gt 0.0532
_refine_ls_shift/su_max 0.000
_refine_ls_shift/su_mean 0.000
_refine_ls_structure_factor_coef Fsqd
_refine_ls_weighting_details 'calc w=1/[\s^2^(Fo^2^)+(0.1182P)^2^+0.1148P] where P=(Fo^2^+2Fc^2^)/3'
_refine_ls_weighting_scheme calc
_refine_ls_wR_factor_gt 0.1393
_refine_ls_wR_factor_ref 0.1419
_reflns_number_gt 3468
_reflns_number_total 3726
_reflns_threshold_expression >2sigma(I)
_cod_data_source_file ic202564h_si_001_1.cif
_cod_data_source_block wang55cult
_cod_original_cell_volume 1065.09(12)
_cod_database_code 4328651
_reflns_odcompleteness_completeness 51.64
_reflns_odcompleteness_iscentric 0
_reflns_odcompleteness_theta 68.13

loop_
_space_group_symop_id
_space_group_symop_operation_xyz
1 'x, y, z'
2 '-x, -y, -z'

loop_
_atom_site_label
_atom_site_type_symbol
_atom_site_fract_x
_atom_site_fract_y
_atom_site_fract_z
_atom_site_U_iso_or_equiv
_atom_site_adp_type
_atom_site_occupancy
_atom_site_symmetry_multiplicity
_atom_site_calc_flag
_atom_site_refinement_flags
_atom_site_disorder_assembly
_atom_site_disorder_group
K1 K 0.25279(5) 0.50383(5) 0.48628(3) 0.02832(18) Uani 1 1 d . . .
P1 P 0.26523(5) 0.73788(5) 0.22366(3) 0.01653(17) Uani 1 1 d . . .
P2 P 0.35017(5) 0.41877(4) 0.22342(3) 0.01571(17) Uani 1 1 d . . .
N1 N 0.31682(19) 0.59037(17) 0.18233(12) 0.0204(3) Uani 1 1 d . . .
O1 O 0.17639(17) 0.74102(15) 0.33094(10) 0.0234(3) Uani 1 1 d . . .
O2 O 0.39369(16) 0.35497(14) 0.33074(10) 0.0218(3) Uani 1 1 d . . .
O3 O 0.1073(2) 0.29778(19) 0.56151(14) 0.0416(4) Uani 1 1 d . . .
H3A H 0.1128 0.2607 0.6350 0.050 Uiso 1 1 calc R . .
H3B H 0.1524 0.2147 0.5252 0.050 Uiso 1 1 calc R . .
O4 O 0.6326(2) 0.33316(19) 0.43839(14) 0.0413(4) Uani 1 1 d . . .
H4A H 0.6625 0.2294 0.4746 0.050 Uiso 1 1 calc R . .
H4B H 0.6687 0.3379 0.3649 0.050 Uiso 1 1 calc R . .
C1 C 0.4472(2) 0.7941(2) 0.21584(15) 0.0216(4) Uani 1 1 d . . .
H1 H 0.4076 0.8926 0.2353 0.026 Uiso 1 1 calc R . .
C2 C 0.5403(3) 0.8111(3) 0.10923(17) 0.0316(5) Uani 1 1 d . . .
H2A H 0.6363 0.8411 0.1095 0.047 Uiso 1 1 calc R . .
H2B H 0.4669 0.8860 0.0630 0.047 Uiso 1 1 calc R . .
H2C H 0.5775 0.7170 0.0867 0.047 Uiso 1 1 calc R . .
C3 C 0.5605(3) 0.6878(3) 0.29266(18) 0.0329(5) Uani 1 1 d . . .
H3C H 0.6572 0.7196 0.2877 0.049 Uiso 1 1 d R . .
H3D H 0.5967 0.5886 0.2780 0.049 Uiso 1 1 d R . .
H3E H 0.5007 0.6872 0.3613 0.049 Uiso 1 1 d R . .
C4 C 0.1352(2) 0.8790(2) 0.13477(15) 0.0242(4) Uani 1 1 d . . .
H4 H 0.1966 0.8748 0.0651 0.029 Uiso 1 1 calc R . .
C5 C -0.0248(3) 0.8466(3) 0.13792(19) 0.0354(5) Uani 1 1 d . . .
H5A H -0.0923 0.9223 0.0890 0.053 Uiso 1 1 calc R . .
H5B H -0.0860 0.8465 0.2061 0.053 Uiso 1 1 calc R . .
H5C H 0.0011 0.7501 0.1206 0.053 Uiso 1 1 calc R . .
C6 C 0.1003(4) 1.0338(2) 0.1532(2) 0.0442(6) Uani 1 1 d . . .
H6A H 0.0264 1.1054 0.1059 0.066 Uiso 1 1 calc R . .
H6B H 0.2044 1.0562 0.1427 0.066 Uiso 1 1 calc R . .
H6C H 0.0476 1.0391 0.2229 0.066 Uiso 1 1 calc R . .
C7 C 0.1705(2) 0.3677(2) 0.21571(14) 0.0204(4) Uani 1 1 d . . .
H7 H 0.2013 0.2582 0.2354 0.025 Uiso 1 1 calc R . .
C8 C 0.0259(3) 0.4312(3) 0.29252(17) 0.0314(5) Uani 1 1 d . . .
H8A H -0.0695 0.4031 0.2878 0.047 Uiso 1 1 d R . .
H8B H -0.0031 0.5386 0.2777 0.047 Uiso 1 1 d R . .
H8C H 0.0573 0.3928 0.3611 0.047 Uiso 1 1 d R . .
C9 C 0.1212(3) 0.4114(3) 0.10859(17) 0.0306(5) Uani 1 1 d . . .
H9A H 0.0216 0.3858 0.1096 0.046 Uiso 1 1 calc R . .
H9B H 0.2116 0.3587 0.0630 0.046 Uiso 1 1 calc R . .
H9C H 0.0990 0.5175 0.0846 0.046 Uiso 1 1 calc R . .
C10 C 0.5166(2) 0.3264(2) 0.13485(15) 0.0220(4) Uani 1 1 d . . .
H10 H 0.4831 0.3666 0.0653 0.026 Uiso 1 1 calc R . .
C11 C 0.5453(3) 0.1607(2) 0.1576(2) 0.0354(5) Uani 1 1 d . . .
H11A H 0.6399 0.1140 0.1116 0.053 Uiso 1 1 calc R . .
H11B H 0.4464 0.1421 0.1479 0.053 Uiso 1 1 calc R . .
H11C H 0.5681 0.1199 0.2278 0.053 Uiso 1 1 calc R . .
C12 C 0.6764(3) 0.3587(2) 0.13517(19) 0.0337(5) Uani 1 1 d . . .
H12A H 0.7611 0.3155 0.0829 0.051 Uiso 1 1 calc R . .
H12B H 0.7151 0.3159 0.2017 0.051 Uiso 1 1 calc R . .
H12C H 0.6552 0.4652 0.1211 0.051 Uiso 1 1 calc R . .
O1W O 0.1592(3) 0.9314(2) 0.45394(15) 0.0483(5) Uani 1 1 d . . .
H1WA H 0.1613 0.8735 0.4169 0.058 Uiso 1 1 d R A -1
H1WB H 0.0601 0.9685 0.4795 0.058 Uiso 0.50 1 d PR A -1
H1WC H 0.1988 0.9981 0.4183 0.058 Uiso 0.50 1 d PR A -1
O2W O 0.3605(2) 0.09510(19) 0.45371(15) 0.0477(5) Uani 1 1 d . . .
H2WA H 0.3774 0.1546 0.3993 0.057 Uiso 1 1 d R . .
H2WB H 0.4514 0.0373 0.4737 0.057 Uiso 0.50 1 d PR . .
H2WC H 0.3046 0.0444 0.4454 0.057 Uiso 0.50 1 d PR . .

loop_
_atom_site_aniso_label
_atom_site_aniso_U_11
_atom_site_aniso_U_22
_atom_site_aniso_U_33
_atom_site_aniso_U_23
_atom_site_aniso_U_13
_atom_site_aniso_U_12
K1 0.0365(3) 0.0309(3) 0.0204(3) -0.00317(18) -0.00470(18) -0.0146(2)
P1 0.0185(3) 0.0131(3) 0.0172(3) -0.00158(18) -0.00499(18) -0.00343(19)
P2 0.0176(3) 0.0130(3) 0.0161(3) -0.00195(18) -0.00398(18) -0.00387(19)
N1 0.0237(8) 0.0147(8) 0.0216(8) -0.0027(6) -0.0049(6) -0.0039(6)
O1 0.0257(7) 0.0236(7) 0.0200(7) -0.0064(5) -0.0009(5) -0.0064(5)
O2 0.0256(7) 0.0215(6) 0.0178(6) -0.0006(5) -0.0074(5) -0.0065(5)
O3 0.0443(9) 0.0357(9) 0.0411(9) -0.0094(7) 0.0150(7) -0.0179(7)
O4 0.0537(10) 0.0339(8) 0.0421(9) -0.0049(7) -0.0287(8) -0.0099(7)
C1 0.0234(9) 0.0174(9) 0.0255(10) -0.0028(7) -0.0051(7) -0.0079(7)
C2 0.0337(11) 0.0328(11) 0.0307(11) -0.0034(9) -0.0001(8) -0.0176(9)
C3 0.0270(10) 0.0388(12) 0.0335(11) -0.0007(9) -0.0129(9) -0.0105(9)
C4 0.0267(10) 0.0160(9) 0.0270(10) -0.0009(7) -0.0097(8) -0.0017(7)
C5 0.0276(11) 0.0300(11) 0.0442(13) 0.0014(9) -0.0174(9) -0.0023(9)
C6 0.0518(14) 0.0149(10) 0.0644(17) -0.0049(10) -0.0289(13) 0.0013(9)
C7 0.0205(9) 0.0193(9) 0.0240(9) -0.0037(7) -0.0044(7) -0.0089(7)
C8 0.0228(10) 0.0405(12) 0.0312(11) -0.0090(9) 0.0009(8) -0.0112(9)
C9 0.0315(10) 0.0365(11) 0.0291(10) -0.0065(9) -0.0103(8) -0.0136(9)
C10 0.0232(9) 0.0187(9) 0.0227(9) -0.0054(7) -0.0019(7) -0.0044(7)
C11 0.0340(11) 0.0199(10) 0.0482(14) -0.0133(9) 0.0025(10) -0.0032(8)
C12 0.0232(10) 0.0313(11) 0.0465(13) -0.0125(10) 0.0021(9) -0.0085(8)
O1W 0.0588(11) 0.0381(9) 0.0512(11) -0.0235(8) -0.0252(9) 0.0011(8)
O2W 0.0506(10) 0.0265(8) 0.0489(11) 0.0069(7) 0.0086(8) -0.0093(7)

loop_
_atom_type_symbol
_atom_type_description
_atom_type_scat_dispersion_real
_atom_type_scat_dispersion_imag
_atom_type_scat_source
C C 0.0181 0.0091 'International Tables Vol C Tables 4.2.6.8 and 6.1.1.4'
H H 0.0000 0.0000 'International Tables Vol C Tables 4.2.6.8 and 6.1.1.4'
N N 0.0311 0.0180 'International Tables Vol C Tables 4.2.6.8 and 6.1.1.4'
O O 0.0492 0.0322 'International Tables Vol C Tables 4.2.6.8 and 6.1.1.4'
P P 0.2955 0.4335 'International Tables Vol C Tables 4.2.6.8 and 6.1.1.4'
K K 0.3868 1.0657 'International Tables Vol C Tables 4.2.6.8 and 6.1.1.4'

loop_
_geom_angle_atom_site_label_1
_geom_angle_atom_site_label_2
_geom_angle_atom_site_label_3
_geom_angle
_geom_angle_site_symmetry_1
_geom_angle_site_symmetry_3
P1 K1 P2 46.519(11) . .
O1 K1 P1 19.97(3) . .
O1 K1 P2 64.10(3) . .
O1 K1 O2 82.90(4) . .
O1 K1 O3 53.98(4) . 2_566
O1 K1 O4 106.74(5) . .
O1 K1 C3 152.58(5) . 2_666
O1 K1 C8 110.76(5) . 2_566
O2 K1 P1 64.06(3) . .
O2 K1 P2 19.90(3) . .
O2 K1 O3 106.73(4) . 2_566
O2 K1 O4 54.07(4) . .
O2 K1 C3 110.67(5) . 2_666
O2 K1 C8 152.40(5) . 2_566
O3 K1 P1 69.11(3) 2_566 .
O3 K1 P1 129.00(5) . .
O3 K1 P2 89.45(4) 2_566 .
O3 K1 P2 93.41(4) . .
O3 K1 O1 129.41(5) . .
O3 K1 O2 85.79(5) . .
O3 K1 O3 83.20(6) . 2_566
O3 K1 O4 135.99(6) . 2_666
O3 K1 O4 105.62(5) . .
O3 K1 C3 135.61(5) 2_566 2_666
O3 K1 C3 76.66(6) . 2_666
O3 K1 C8 66.92(5) . 2_566
O3 K1 C8 67.46(5) 2_566 2_566
O4 K1 P1 89.38(4) . .
O4 K1 P1 93.42(4) 2_666 .
O4 K1 P2 69.09(3) . .
O4 K1 P2 128.94(5) 2_666 .
O4 K1 O1 85.85(5) 2_666 .
O4 K1 O2 129.37(5) 2_666 .
O4 K1 O3 105.64(5) 2_666 2_566
O4 K1 O3 156.96(5) . 2_566
O4 K1 O4 83.04(6) 2_666 .
O4 K1 C3 67.03(5) 2_666 2_666
O4 K1 C3 67.41(5) . 2_666
O4 K1 C8 135.56(5) . 2_566
O4 K1 C8 76.85(6) 2_666 2_566
C3 K1 P1 150.61(4) 2_666 .
C3 K1 P2 130.42(4) 2_666 .
C8 K1 P1 130.58(4) 2_566 .
C8 K1 P2 150.59(4) 2_566 .
C8 K1 C3 68.29(5) 2_566 2_666
N1 P1 C1 109.98(9) . .
N1 P1 C4 105.89(9) . .
O1 P1 K1 37.89(5) . .
O1 P1 N1 118.53(8) . .
O1 P1 C1 106.76(8) . .
O1 P1 C4 109.22(9) . .
C1 P1 K1 101.86(6) . .
C4 P1 K1 142.96(7) . .
C4 P1 C1 105.79(9) . .
N1 P2 C7 110.17(8) . .
N1 P2 C10 106.36(9) . .
O2 P2 K1 37.78(5) . .
O2 P2 N1 118.20(8) . .
O2 P2 C7 106.65(8) . .
O2 P2 C10 109.22(8) . .
C7 P2 K1 101.67(6) . .
C10 P2 K1 143.06(6) . .
C10 P2 C7 105.57(9) . .
P1 N1 P2 139.91(11) . .
P1 O1 K1 122.14(7) . .
P2 O2 K1 122.33(7) . .
K1 O3 K1 96.80(6) . 2_566
K1 O4 K1 96.96(6) 2_666 .
C2 C1 P1 112.95(14) . .
C2 C1 C3 111.52(17) . .
C3 C1 P1 110.21(14) . .
C1 C3 K1 165.19(15) . 2_666
C5 C4 P1 110.47(14) . .
C5 C4 C6 111.18(18) . .
C6 C4 P1 112.29(15) . .
C8 C7 P2 110.05(13) . .
C8 C7 C9 111.57(17) . .
C9 C7 P2 113.06(14) . .
C7 C8 K1 164.98(14) . 2_566
C11 C10 P2 111.68(14) . .
C11 C10 C12 110.72(17) . .
C12 C10 P2 110.82(14) . .

loop_
_geom_bond_atom_site_label_1
_geom_bond_atom_site_label_2
_geom_bond_distance
_geom_bond_site_symmetry_2
K1 O1 2.7378(14) .
K1 O2 2.7380(14) .
K1 O3 3.164(2) 2_566
K1 O3 2.6524(17) .
K1 O4 3.161(2) .
K1 O4 2.6529(17) 2_666
P1 N1 1.5838(16) .
P1 O1 1.5222(14) .
P1 C1 1.8274(19) .
P1 C4 1.8251(18) .
P2 N1 1.5904(15) .
P2 O2 1.5211(13) .
P2 C7 1.8307(18) .
P2 C10 1.8260(19) .
O3 K1 3.164(2) 2_566
O4 K1 2.6529(17) 2_666
C1 C2 1.524(3) .
C1 C3 1.529(3) .
C4 C5 1.523(3) .
C4 C6 1.531(3) .
C7 C8 1.528(3) .
C7 C9 1.532(3) .
C10 C11 1.528(3) .
C10 C12 1.531(3) .

loop_
_geom_hbond_atom_site_label_D
_geom_hbond_atom_site_label_H
_geom_hbond_atom_site_label_A
_geom_hbond_distance_DH
_geom_hbond_distance_HA
_geom_hbond_distance_DA
_geom_hbond_angle_DHA
_geom_hbond_site_symmetry_A
O3 H3B O2W 0.99 2.00 2.855(3) 142.9 .
O4 H4A O1W 0.99 2.01 2.860(2) 143.0 2_666
O1W H1WA O1 0.85 1.93 2.779(2) 177.5 .
O1W H1WB O1W 0.85 1.97 2.817(4) 173.1 2_576
O1W H1WC O2W 0.85 2.14 2.767(3) 130.2 1_565
O2W H2WA O2 0.85 2.01 2.774(2) 148.9 .
O2W H2WB O2W 0.85 1.98 2.816(4) 169.1 2_656
O2W H2WC O1W 0.85 1.93 2.767(3) 168.6 1_545
